data_1517774
loop_
_publ_author_name
'Yi Gou'
'Miao Yu'
'Yuguang Li'
'Yuhuai Peng'
'Wu Chen'

_publ_section_title
;
 Synthesis, structures and urease inhibition studies of dimeric copper(II)
 complexes of Schiff bases derived from glycine
;
_journal_name_full
;
Inorganica Chimica Acta
;
_journal_page_first 224
_journal_page_last 229
_journal_volume 404
_journal_year 2013
_chemical_formula_moiety 'C28 H24 Cu2 N4 O8, 2(C H4 O)'
_chemical_formula_sum 'C30 H32 Cu2 N4 O10'
_chemical_formula_weight 735.68
_space_group_IT_number 14
_symmetry_cell_setting monoclinic
_symmetry_space_group_name_Hall '-P 2ybc'
_symmetry_space_group_name_H-M 'P 1 21/c 1'
_atom_sites_solution_hydrogens geom
_atom_sites_solution_primary direct
_atom_sites_solution_secondary difmap
_cell_angle_alpha 90.00
_cell_angle_beta 115.042(6)
_cell_angle_gamma 90.00
_cell_formula_units_Z 2
_cell_length_a 8.2728(9)
_cell_length_b 18.482(2)
_cell_length_c 11.3252(10)
_cell_measurement_reflns_used 3360
_cell_measurement_temperature 298(2)
_cell_measurement_theta_max 28.26
_cell_measurement_theta_min 2.20
_cell_volume 1568.8(3)
_computing_cell_refinement SMART
_computing_data_collection 'SMART (Bruker, 2000)'
_computing_data_reduction 'SAINT (Bruker, 2000)'
_computing_molecular_graphics SHELXTL
_computing_publication_material SHELXTL
_computing_structure_refinement SHELXTL
_computing_structure_solution 'SHELXTL (Bruker, 2008)'
_diffrn_ambient_temperature 298(2)
_diffrn_measured_fraction_theta_full 0.999
_diffrn_measured_fraction_theta_max 0.999
_diffrn_measurement_device_type 'Bruker Smart Apex CCD'
_diffrn_measurement_method 'phi and omega scans'
_diffrn_radiation_monochromator graphite
_diffrn_radiation_source 'fine-focus sealed tube'
_diffrn_radiation_type MoK\a
_diffrn_radiation_wavelength 0.71073
_diffrn_reflns_av_R_equivalents 0.0761
_diffrn_reflns_av_sigmaI/netI 0.0583
_diffrn_reflns_limit_h_max 10
_diffrn_reflns_limit_h_min -5
_diffrn_reflns_limit_k_max 22
_diffrn_reflns_limit_k_min -22
_diffrn_reflns_limit_l_max 13
_diffrn_reflns_limit_l_min -13
_diffrn_reflns_number 8686
_diffrn_reflns_theta_full 26.00
_diffrn_reflns_theta_max 26.00
_diffrn_reflns_theta_min 2.20
_exptl_absorpt_coefficient_mu 1.419
_exptl_absorpt_correction_T_max 0.7454
_exptl_absorpt_correction_T_min 0.6921
_exptl_absorpt_correction_type multi-scan
_exptl_absorpt_process_details 'SADABS; Bruker, 2000'
_exptl_crystal_colour green
_exptl_crystal_density_diffrn 1.557
_exptl_crystal_density_method 'not measured'
_exptl_crystal_description block
_exptl_crystal_F_000 756
_exptl_crystal_size_max 0.28
_exptl_crystal_size_mid 0.25
_exptl_crystal_size_min 0.22
_refine_diff_density_max 0.533
_refine_diff_density_min -0.379
_refine_diff_density_rms 0.082
_refine_ls_extinction_method none
_refine_ls_goodness_of_fit_ref 1.003
_refine_ls_hydrogen_treatment constr
_refine_ls_matrix_type full
_refine_ls_number_parameters 211
_refine_ls_number_reflns 3076
_refine_ls_number_restraints 0
_refine_ls_restrained_S_all 1.003
_refine_ls_R_factor_all 0.0564
_refine_ls_R_factor_gt 0.0448
_refine_ls_shift/su_max 0.000
_refine_ls_shift/su_mean 0.000
_refine_ls_structure_factor_coef Fsqd
_refine_ls_weighting_details 'calc w=1/[\s^2^(Fo^2^)+(0.0483P)^2^+0.6941P] where P=(Fo^2^+2Fc^2^)/3'
_refine_ls_weighting_scheme calc
_refine_ls_wR_factor_gt 0.1002
_refine_ls_wR_factor_ref 0.1052
_reflns_number_gt 2543
_reflns_number_total 3076
_reflns_threshold_expression >2sigma(I)
_cod_data_source_file ICA-2013-404-224-229-1.cif
_cod_data_source_block complex1
_cod_original_sg_symbol_H-M 'P 2(1)/c'
_cod_database_code 1517774

loop_
_symmetry_equiv_pos_as_xyz
'x, y, z'
'-x, y+1/2, -z+1/2'
'-x, -y, -z'
'x, -y-1/2, z-1/2'

loop_
_atom_site_label
_atom_site_type_symbol
_atom_site_fract_x
_atom_site_fract_y
_atom_site_fract_z
_atom_site_U_iso_or_equiv
_atom_site_adp_type
_atom_site_occupancy
_atom_site_symmetry_multiplicity
_atom_site_calc_flag
_atom_site_refinement_flags
C1 C 0.1538(4) 1.07590(15) 0.0206(3) 0.0276(6) Uani 1 1 d .
C2 C 0.1671(4) 1.03082(14) -0.0775(3) 0.0255(6) Uani 1 1 d .
C3 C 0.0270(4) 1.03120(15) -0.2023(3) 0.0300(7) Uani 1 1 d .
H3 H 0.0343 1.0023 -0.2671 0.036 Uiso 1 1 calc R
C4 C -0.1224(4) 1.07394(17) -0.2311(3) 0.0321(7) Uani 1 1 d .
C5 C -0.1352(4) 1.11874(16) -0.1364(3) 0.0339(7) Uani 1 1 d .
H5 H -0.2344 1.1482 -0.1563 0.041 Uiso 1 1 calc R
C6 C 0.0003(4) 1.11858(16) -0.0142(3) 0.0335(7) Uani 1 1 d .
H6 H -0.0095 1.1481 0.0490 0.040 Uiso 1 1 calc R
C7 C 0.2876(4) 1.07842(15) 0.1512(3) 0.0291(7) Uani 1 1 d .
H7 H 0.2716 1.1115 0.2072 0.035 Uiso 1 1 calc R
C8 C 0.5559(5) 1.04594(17) 0.3336(3) 0.0388(8) Uani 1 1 d .
H8A H 0.4944 1.0584 0.3872 0.047 Uiso 1 1 calc R
H8B H 0.6403 1.0842 0.3419 0.047 Uiso 1 1 calc R
C9 C 0.6538(4) 0.97512(17) 0.3793(3) 0.0343(7) Uani 1 1 d .
C10 C 0.3774(5) 0.83555(19) -0.0724(4) 0.0485(9) Uani 1 1 d .
H10 H 0.2824 0.8657 -0.1211 0.058 Uiso 1 1 calc R
C11 C 0.3890(7) 0.7688(2) -0.1217(5) 0.0727(13) Uani 1 1 d .
H11 H 0.3017 0.7539 -0.2018 0.087 Uiso 1 1 calc R
C12 C 0.5293(7) 0.7244(2) -0.0524(5) 0.0743(14) Uani 1 1 d .
H12 H 0.5390 0.6791 -0.0846 0.089 Uiso 1 1 calc R
C13 C 0.6555(6) 0.7478(2) 0.0652(4) 0.0615(11) Uani 1 1 d .
H13 H 0.7530 0.7188 0.1140 0.074 Uiso 1 1 calc R
C14 C 0.6354(5) 0.81529(18) 0.1104(4) 0.0461(9) Uani 1 1 d .
H14 H 0.7208 0.8310 0.1906 0.055 Uiso 1 1 calc R
C15 C 0.0346(8) 0.8256(3) 0.5044(6) 0.0983(18) Uani 1 1 d .
H15A H 0.0348 0.8587 0.4391 0.147 Uiso 1 1 calc R
H15B H -0.0655 0.7935 0.4666 0.147 Uiso 1 1 calc R
H15C H 0.1431 0.7980 0.5377 0.147 Uiso 1 1 calc R
Cu1 Cu 0.47488(5) 0.956479(18) 0.11290(3) 0.02805(14) Uani 1 1 d .
N1 N 0.4275(3) 1.03913(12) 0.1980(2) 0.0287(6) Uani 1 1 d .
N2 N 0.4979(3) 0.85862(13) 0.0431(2) 0.0332(6) Uani 1 1 d .
O1 O 0.3068(3) 0.98960(11) -0.05621(18) 0.0287(5) Uani 1 1 d .
O2 O -0.2630(3) 1.07342(13) -0.3497(2) 0.0436(6) Uani 1 1 d .
H2 H -0.2462 1.0430 -0.3961 0.065 Uiso 1 1 calc R
O3 O 0.6356(3) 0.92812(12) 0.2932(2) 0.0367(5) Uani 1 1 d .
O4 O 0.7486(4) 0.96657(13) 0.4976(2) 0.0519(7) Uani 1 1 d .
O5 O 0.0220(5) 0.8641(2) 0.6052(3) 0.0940(12) Uani 1 1 d .
H5A H -0.0724 0.8865 0.5772 0.141 Uiso 1 1 calc R

loop_
_atom_site_aniso_label
_atom_site_aniso_U_11
_atom_site_aniso_U_22
_atom_site_aniso_U_33
_atom_site_aniso_U_23
_atom_site_aniso_U_13
_atom_site_aniso_U_12
C1 0.0250(16) 0.0291(14) 0.0253(15) 0.0017(12) 0.0074(13) 0.0031(12)
C2 0.0212(15) 0.0283(14) 0.0253(15) 0.0014(12) 0.0084(12) -0.0020(12)
C3 0.0279(17) 0.0333(15) 0.0259(16) -0.0019(12) 0.0085(13) 0.0021(12)
C4 0.0228(16) 0.0401(16) 0.0287(16) 0.0071(13) 0.0064(13) 0.0020(13)
C5 0.0272(17) 0.0387(17) 0.0344(18) 0.0062(14) 0.0117(14) 0.0111(13)
C6 0.0347(18) 0.0348(17) 0.0318(17) 0.0002(13) 0.0149(15) 0.0048(13)
C7 0.0331(18) 0.0298(15) 0.0276(16) -0.0049(12) 0.0158(14) 0.0003(13)
C8 0.0365(19) 0.0415(18) 0.0260(16) -0.0062(14) 0.0013(14) 0.0016(14)
C9 0.0279(17) 0.0423(17) 0.0288(17) 0.0009(14) 0.0085(14) 0.0023(14)
C10 0.044(2) 0.0443(19) 0.051(2) -0.0137(17) 0.0137(18) -0.0006(16)
C11 0.080(3) 0.052(2) 0.074(3) -0.031(2) 0.020(3) -0.003(2)
C12 0.103(4) 0.037(2) 0.088(4) -0.020(2) 0.046(3) -0.003(2)
C13 0.071(3) 0.039(2) 0.082(3) 0.006(2) 0.039(3) 0.016(2)
C14 0.048(2) 0.0392(19) 0.047(2) 0.0008(16) 0.0165(18) 0.0088(16)
C15 0.090(4) 0.081(4) 0.108(5) 0.007(3) 0.027(4) 0.001(3)
Cu1 0.0272(2) 0.0299(2) 0.0227(2) -0.00065(14) 0.00636(16) 0.00520(15)
N1 0.0254(14) 0.0334(13) 0.0212(13) -0.0027(10) 0.0038(11) 0.0018(11)
N2 0.0347(15) 0.0306(13) 0.0361(15) -0.0036(11) 0.0165(13) 0.0017(11)
O1 0.0220(11) 0.0366(11) 0.0229(11) -0.0014(9) 0.0050(9) 0.0087(9)
O2 0.0314(13) 0.0580(15) 0.0293(13) 0.0019(11) 0.0012(10) 0.0146(11)
O3 0.0382(13) 0.0410(12) 0.0262(12) 0.0024(10) 0.0090(10) 0.0105(10)
O4 0.0501(16) 0.0611(16) 0.0263(13) -0.0008(11) -0.0016(11) 0.0171(12)
O5 0.076(3) 0.076(2) 0.092(3) -0.007(2) -0.002(2) 0.0141(18)

loop_
_atom_type_symbol
_atom_type_description
_atom_type_scat_dispersion_real
_atom_type_scat_dispersion_imag
_atom_type_scat_source
C C 0.0033 0.0016 'International Tables Vol C Tables 4.2.6.8 and 6.1.1.4'
Cu Cu 0.3201 1.2651 'International Tables Vol C Tables 4.2.6.8 and 6.1.1.4'
N N 0.0061 0.0033 'International Tables Vol C Tables 4.2.6.8 and 6.1.1.4'
O O 0.0106 0.0060 'International Tables Vol C Tables 4.2.6.8 and 6.1.1.4'
H H 0.0000 0.0000 'International Tables Vol C Tables 4.2.6.8 and 6.1.1.4'

loop_
_geom_angle_atom_site_label_1
_geom_angle_atom_site_label_2
_geom_angle_atom_site_label_3
_geom_angle
_geom_angle_site_symmetry_3
C6 C1 C7 119.1(3) .
C6 C1 C2 117.9(3) .
C7 C1 C2 123.0(3) .
O1 C2 C3 118.4(3) .
O1 C2 C1 123.0(3) .
C3 C2 C1 118.6(3) .
C4 C3 C2 121.1(3) .
C4 C3 H3 119.5 .
C2 C3 H3 119.5 .
O2 C4 C3 122.4(3) .
O2 C4 C5 117.0(3) .
C3 C4 C5 120.6(3) .
C6 C5 C4 118.8(3) .
C6 C5 H5 120.6 .
C4 C5 H5 120.6 .
C5 C6 C1 122.9(3) .
C5 C6 H6 118.5 .
C1 C6 H6 118.5 .
N1 C7 C1 125.6(3) .
N1 C7 H7 117.2 .
C1 C7 H7 117.2 .
N1 C8 C9 109.4(2) .
N1 C8 H8A 109.8 .
C9 C8 H8A 109.8 .
N1 C8 H8B 109.8 .
C9 C8 H8B 109.8 .
H8A C8 H8B 108.2 .
O4 C9 O3 123.9(3) .
O4 C9 C8 118.8(3) .
O3 C9 C8 117.3(3) .
N2 C10 C11 122.2(4) .
N2 C10 H10 118.9 .
C11 C10 H10 118.9 .
C12 C11 C10 119.7(4) .
C12 C11 H11 120.2 .
C10 C11 H11 120.2 .
C11 C12 C13 118.8(4) .
C11 C12 H12 120.6 .
C13 C12 H12 120.6 .
C12 C13 C14 118.9(4) .
C12 C13 H13 120.6 .
C14 C13 H13 120.6 .
N2 C14 C13 122.4(4) .
N2 C14 H14 118.8 .
C13 C14 H14 118.8 .
O5 C15 H15A 109.5 .
O5 C15 H15B 109.5 .
H15A C15 H15B 109.5 .
O5 C15 H15C 109.5 .
H15A C15 H15C 109.5 .
H15B C15 H15C 109.5 .
O1 Cu1 N1 91.79(9) .
O1 Cu1 O3 174.77(8) .
N1 Cu1 O3 83.34(9) .
O1 Cu1 N2 92.48(9) .
N1 Cu1 N2 167.94(11) .
O3 Cu1 N2 91.92(10) .
O1 Cu1 O1 84.81(8) 3_675
N1 Cu1 O1 98.10(9) 3_675
O3 Cu1 O1 97.73(8) 3_675
N2 Cu1 O1 93.52(9) 3_675
C7 N1 C8 121.1(2) .
C7 N1 Cu1 125.6(2) .
C8 N1 Cu1 112.52(18) .
C14 N2 C10 118.0(3) .
C14 N2 Cu1 120.9(2) .
C10 N2 Cu1 121.0(2) .
C2 O1 Cu1 124.95(18) .
C2 O1 Cu1 114.57(17) 3_675
Cu1 O1 Cu1 95.19(8) 3_675
C4 O2 H2 109.5 .
C9 O3 Cu1 115.0(2) .
C15 O5 H5A 109.5 .

loop_
_geom_bond_atom_site_label_1
_geom_bond_atom_site_label_2
_geom_bond_distance
_geom_bond_site_symmetry_2
C1 C6 1.403(4) .
C1 C7 1.425(4) .
C1 C2 1.430(4) .
C2 O1 1.318(3) .
C2 C3 1.398(4) .
C3 C4 1.385(4) .
C3 H3 0.9300 .
C4 O2 1.354(4) .
C4 C5 1.394(4) .
C5 C6 1.364(4) .
C5 H5 0.9300 .
C6 H6 0.9300 .
C7 N1 1.276(4) .
C7 H7 0.9300 .
C8 N1 1.457(4) .
C8 C9 1.511(4) .
C8 H8A 0.9700 .
C8 H8B 0.9700 .
C9 O4 1.244(4) .
C9 O3 1.266(4) .
C10 N2 1.335(4) .
C10 C11 1.374(5) .
C10 H10 0.9300 .
C11 C12 1.366(6) .
C11 H11 0.9300 .
C12 C13 1.369(6) .
C12 H12 0.9300 .
C13 C14 1.385(5) .
C13 H13 0.9300 .
C14 N2 1.335(4) .
C14 H14 0.9300 .
C15 O5 1.386(6) .
C15 H15A 0.9600 .
C15 H15B 0.9600 .
C15 H15C 0.9600 .
Cu1 O1 1.9292(19) .
Cu1 N1 1.933(2) .
Cu1 O3 1.978(2) .
Cu1 N2 2.015(2) .
Cu1 O1 2.377(2) 3_675
O1 Cu1 2.377(2) 3_675
O2 H2 0.8200 .
O5 H5A 0.8200 .

loop_
_geom_hbond_atom_site_label_D
_geom_hbond_atom_site_label_H
_geom_hbond_atom_site_label_A
_geom_hbond_distance_DH
_geom_hbond_distance_HA
_geom_hbond_distance_DA
_geom_hbond_angle_DHA
_geom_hbond_site_symmetry_A
O5 H5A O4 0.82 2.02 2.802(4) 160.5 1_455
O2 H2 O4 0.82 1.84 2.653(3) 168.3 1_454
